data_7031467
loop_
_publ_author_name
'Forder, Thomas R.'
'Mahon, Mary F.'
'Davidson, Matthew G.'
'Woodman, Timothy'
'Jones, Matthew D.'

_publ_section_title
;
 Synthesis and characterisation of unsymmetrical Zr(iv) amine
 tris(phenolate) complexes and their application in ROP of rac-LA.
;
_journal_issue 31
_journal_name_full 'Dalton transactions (Cambridge, England : 2003)'
_journal_page_first 12095
_journal_page_last 12099
_journal_paper_doi 10.1039/c4dt01260g
_journal_volume 43
_journal_year 2014
_chemical_formula_sum 'C80 H114 N2 O8 Zr2'
_chemical_formula_weight 1414.17
_chemical_name_systematic
; 
 ? 
;
_space_group_IT_number 2
_symmetry_cell_setting triclinic
_symmetry_space_group_name_Hall '-P 1'
_symmetry_space_group_name_H-M 'P -1'
_atom_sites_solution_hydrogens geom
_atom_sites_solution_primary direct
_atom_sites_solution_secondary difmap
_audit_creation_method SHELXL-97
_cell_angle_alpha 83.0580(10)
_cell_angle_beta 85.0540(10)
_cell_angle_gamma 69.3200(10)
_cell_formula_units_Z 1
_cell_length_a 10.2690(2)
_cell_length_b 13.0450(3)
_cell_length_c 18.1870(4)
_cell_measurement_reflns_used 131402
_cell_measurement_temperature 150(2)
_cell_measurement_theta_max 27.48
_cell_measurement_theta_min 3.51
_cell_volume 2260.14(9)
_computing_cell_refinement 'HKL Scalepack (Otwinowski & Minor 1997)'
_computing_data_collection 'Collect (Bruker AXS BV 1997-2004)'
_computing_data_reduction 'Denzo & Scalepack (Otwinowski, Minor 1997)'
_computing_molecular_graphics 'ORTEX (P.McArdle 1995)'
_computing_publication_material 'SHELXL-97/2 (Sheldrick 1997)'
_computing_structure_refinement 'SHELXL-97/2 (Sheldrick 1997)'
_computing_structure_solution
;
 SIR97- Altomare A., Burla M.C., Camalli M., Cascarano G.L., Giacovazzo C. ,
 Guagliardi A., Moliterni A.G.G., Polidori G.,Spagna R.
 (1999) J. Appl. Cryst. 32, 115-119.
;
_diffrn_ambient_temperature 150(2)
_diffrn_measured_fraction_theta_full 0.990
_diffrn_measured_fraction_theta_max 0.990
_diffrn_measurement_device_type 'nonius kappa ccd'
_diffrn_measurement_method ccd
_diffrn_radiation_monochromator graphite
_diffrn_radiation_source 'fine-focus sealed tube'
_diffrn_radiation_type MoK\a
_diffrn_radiation_wavelength 0.71073
_diffrn_reflns_av_R_equivalents 0.0000
_diffrn_reflns_av_sigmaI/netI 0.0525
_diffrn_reflns_limit_h_max 13
_diffrn_reflns_limit_h_min -13
_diffrn_reflns_limit_k_max 16
_diffrn_reflns_limit_k_min -16
_diffrn_reflns_limit_l_max 23
_diffrn_reflns_limit_l_min 0
_diffrn_reflns_number 10318
_diffrn_reflns_theta_full 27.53
_diffrn_reflns_theta_max 27.53
_diffrn_reflns_theta_min 3.61
_exptl_absorpt_coefficient_mu 0.276
_exptl_absorpt_correction_T_max 0.9524
_exptl_absorpt_correction_T_min 0.9078
_exptl_absorpt_correction_type multi-scan
_exptl_absorpt_process_details 'multi-scan Sortav (Blessing 1995)'
_exptl_crystal_colour colourless
_exptl_crystal_density_diffrn 1.039
_exptl_crystal_density_method 'not measured'
_exptl_crystal_description block
_exptl_crystal_F_000 752
_exptl_crystal_size_max 0.20
_exptl_crystal_size_mid 0.10
_exptl_crystal_size_min 0.10
_refine_diff_density_max 0.567
_refine_diff_density_min -0.776
_refine_diff_density_rms 0.089
_refine_ls_extinction_method none
_refine_ls_goodness_of_fit_ref 1.093
_refine_ls_hydrogen_treatment constr
_refine_ls_matrix_type full
_refine_ls_number_parameters 471
_refine_ls_number_reflns 10318
_refine_ls_number_restraints 27
_refine_ls_restrained_S_all 1.096
_refine_ls_R_factor_all 0.0666
_refine_ls_R_factor_gt 0.0501
_refine_ls_shift/su_max 0.005
_refine_ls_shift/su_mean 0.000
_refine_ls_structure_factor_coef Fsqd
_refine_ls_weighting_details 'calc w=1/[\s^2^(Fo^2^)+(0.0735P)^2^+1.9333P] where P=(Fo^2^+2Fc^2^)/3'
_refine_ls_weighting_scheme calc
_refine_ls_wR_factor_gt 0.1384
_refine_ls_wR_factor_ref 0.1460
_reflns_number_gt 8361
_reflns_number_total 10318
_reflns_threshold_expression >2sigma(I)
_cod_data_source_file c4dt01260g2.cif
_cod_data_source_block Zr2(1)2(OiPr)2
_cod_depositor_comments
;
The following automatic conversions were performed:

'_symmetry_cell_setting' value 'Triclinic' changed to 'triclinic'
according to
/usr/data/users/saulius/crontab/automatic-downloads/rss-feeds/RSC/lib/dictionaries/cif_core.dic
dictionary named 'cif_core.dic' version 2.4.2 from 2011-04-26.

Automatic conversion script
Id: cif_fix_values 2281 2013-09-26 08:29:07Z andrius 

 Adding full bibliography for 7031467--7031468.cif.
;
_cod_original_cell_volume 2260.14(8)
_cod_original_sg_symbol_H-M P-1
_cod_database_code 7031467

loop_
_symmetry_equiv_pos_as_xyz
'x, y, z'
'-x, -y, -z'

loop_
_atom_site_label
_atom_site_type_symbol
_atom_site_fract_x
_atom_site_fract_y
_atom_site_fract_z
_atom_site_U_iso_or_equiv
_atom_site_adp_type
_atom_site_occupancy
_atom_site_symmetry_multiplicity
_atom_site_calc_flag
_atom_site_refinement_flags
_atom_site_disorder_assembly
_atom_site_disorder_group
Zr1 Zr 1.07883(3) 0.01611(2) 0.405982(14) 0.02243(10) Uani 1 1 d . . .
O1 O 1.27454(19) -0.06198(17) 0.42017(11) 0.0296(4) Uani 1 1 d . . .
O2 O 1.05436(19) -0.06882(16) 0.32825(10) 0.0262(4) Uani 1 1 d . . .
O3 O 1.10912(19) 0.15005(16) 0.35218(10) 0.0260(4) Uani 1 1 d . . .
O4 O 0.99142(18) 0.09403(15) 0.50736(10) 0.0234(4) Uani 1 1 d . . .
N1 N 0.8438(2) 0.12819(19) 0.36755(12) 0.0237(5) Uani 1 1 d . . .
C1 C 1.4204(8) -0.1228(6) 0.4223(5) 0.0364(16) Uani 0.60 1 d PD A 1
H1 H 1.4481 -0.1233 0.4738 0.044 Uiso 0.60 1 calc PR A 1
C2 C 1.452(3) -0.2416(10) 0.4087(15) 0.046(3) Uani 0.60 1 d PDU A 1
H2A H 1.3975 -0.2742 0.4446 0.068 Uiso 0.60 1 calc PR A 1
H2B H 1.5515 -0.2827 0.4143 0.068 Uiso 0.60 1 calc PR A 1
H2C H 1.4274 -0.2447 0.3583 0.068 Uiso 0.60 1 calc PR A 1
C3 C 1.5023(6) -0.0663(5) 0.3710(5) 0.0512(16) Uani 0.60 1 d PD A 1
H3A H 1.4823 0.0082 0.3849 0.077 Uiso 0.60 1 calc PR A 1
H3B H 1.4758 -0.0621 0.3199 0.077 Uiso 0.60 1 calc PR A 1
H3C H 1.6021 -0.1082 0.3746 0.077 Uiso 0.60 1 calc PR A 1
C4 C 0.9683(3) -0.0678(2) 0.27505(15) 0.0255(6) Uani 1 1 d . A .
C5 C 0.8265(3) -0.0085(2) 0.28583(15) 0.0265(6) Uani 1 1 d . . .
C6 C 0.7358(3) 0.0068(2) 0.22953(16) 0.0282(6) Uani 1 1 d . A .
H6 H 0.6396 0.0476 0.2374 0.034 Uiso 1 1 calc R . .
C7 C 0.7835(3) -0.0367(3) 0.16191(16) 0.0320(6) Uani 1 1 d . . .
C8 C 0.9244(3) -0.0999(3) 0.15446(16) 0.0329(6) Uani 1 1 d . A .
H8 H 0.9576 -0.1322 0.1093 0.040 Uiso 1 1 calc R . .
C9 C 1.0200(3) -0.1187(2) 0.20921(16) 0.0286(6) Uani 1 1 d . . .
C10 C 1.1750(3) -0.1893(3) 0.19746(17) 0.0339(7) Uani 1 1 d . A .
C11 C 1.2165(3) -0.2841(3) 0.2600(2) 0.0400(7) Uani 1 1 d . . .
H11A H 1.1983 -0.2537 0.3081 0.060 Uiso 1 1 calc R A .
H11B H 1.3159 -0.3271 0.2537 0.060 Uiso 1 1 calc R . .
H11C H 1.1617 -0.3317 0.2580 0.060 Uiso 1 1 calc R . .
C12 C 1.2670(3) -0.1178(3) 0.1977(2) 0.0419(8) Uani 1 1 d . . .
H12A H 1.2494 -0.0835 0.2443 0.063 Uiso 1 1 calc R A .
H12B H 1.2445 -0.0603 0.1560 0.063 Uiso 1 1 calc R . .
H12C H 1.3654 -0.1641 0.1929 0.063 Uiso 1 1 calc R . .
C13 C 1.2049(4) -0.2417(3) 0.1241(2) 0.0509(9) Uani 1 1 d . . .
H13A H 1.3042 -0.2856 0.1190 0.076 Uiso 1 1 calc R A .
H13B H 1.1802 -0.1837 0.0828 0.076 Uiso 1 1 calc R . .
H13C H 1.1495 -0.2892 0.1234 0.076 Uiso 1 1 calc R . .
C14 C 0.6845(3) -0.0104(3) 0.09839(17) 0.0380(7) Uani 1 1 d D A .
C15 C 0.7625(6) -0.0606(5) 0.0271(3) 0.0442(14) Uani 0.60 1 d PD A 1
H15A H 0.8368 -0.0306 0.0118 0.066 Uiso 0.60 1 calc PR A 1
H15B H 0.6969 -0.0419 -0.0126 0.066 Uiso 0.60 1 calc PR A 1
H15C H 0.8030 -0.1408 0.0370 0.066 Uiso 0.60 1 calc PR A 1
C16 C 0.5688(6) -0.0540(5) 0.1232(3) 0.0426(13) Uani 0.60 1 d PD A 1
H16A H 0.5043 -0.0377 0.0832 0.064 Uiso 0.60 1 calc PR A 1
H16B H 0.5187 -0.0189 0.1670 0.064 Uiso 0.60 1 calc PR A 1
H16C H 0.6081 -0.1339 0.1356 0.064 Uiso 0.60 1 calc PR A 1
C17 C 0.6261(7) 0.1163(5) 0.0804(3) 0.0476(14) Uani 0.60 1 d PD A 1
H17A H 0.7029 0.1430 0.0641 0.071 Uiso 0.60 1 calc PR A 1
H17B H 0.5783 0.1507 0.1248 0.071 Uiso 0.60 1 calc PR A 1
H17C H 0.5601 0.1353 0.0408 0.071 Uiso 0.60 1 calc PR A 1
C18 C 0.7733(3) 0.0483(2) 0.35546(16) 0.0259(6) Uani 1 1 d . A .
H18A H 0.7879 -0.0080 0.3986 0.031 Uiso 1 1 calc R . .
H18B H 0.6718 0.0884 0.3527 0.031 Uiso 1 1 calc R . .
C19 C 0.8495(3) 0.1962(2) 0.29549(15) 0.0280(6) Uani 1 1 d . A .
H19A H 0.9051 0.1465 0.2584 0.034 Uiso 1 1 calc R . .
H19B H 0.7538 0.2312 0.2779 0.034 Uiso 1 1 calc R . .
C20 C 0.9101(3) 0.2838(2) 0.29873(15) 0.0267(6) Uani 1 1 d . . .
C21 C 1.0455(3) 0.2553(2) 0.32357(15) 0.0255(5) Uani 1 1 d . A .
C22 C 1.1107(3) 0.3345(2) 0.31702(16) 0.0273(6) Uani 1 1 d . . .
C23 C 1.0321(3) 0.4420(2) 0.28970(17) 0.0311(6) Uani 1 1 d . A .
H23 H 1.0748 0.4964 0.2855 0.037 Uiso 1 1 calc R . .
C24 C 0.8948(3) 0.4741(2) 0.26818(16) 0.0299(6) Uani 1 1 d . . .
C25 C 0.8361(3) 0.3927(2) 0.27220(16) 0.0295(6) Uani 1 1 d . A .
H25 H 0.7439 0.4111 0.2567 0.035 Uiso 1 1 calc R . .
C26 C 1.2646(3) 0.3035(2) 0.33510(17) 0.0307(6) Uani 1 1 d . A .
C27 C 1.3554(3) 0.2173(3) 0.2842(2) 0.0412(8) Uani 1 1 d . . .
H27A H 1.4536 0.1970 0.2954 0.062 Uiso 1 1 calc R A .
H27B H 1.3425 0.2481 0.2324 0.062 Uiso 1 1 calc R . .
H27C H 1.3283 0.1519 0.2925 0.062 Uiso 1 1 calc R . .
C28 C 1.2855(3) 0.2591(3) 0.41654(18) 0.0383(7) Uani 1 1 d . . .
H28A H 1.3838 0.2395 0.4272 0.058 Uiso 1 1 calc R A .
H28B H 1.2584 0.1937 0.4266 0.058 Uiso 1 1 calc R . .
H28C H 1.2278 0.3158 0.4481 0.058 Uiso 1 1 calc R . .
C29 C 1.3142(3) 0.4033(3) 0.3217(2) 0.0397(7) Uani 1 1 d . . .
H29A H 1.4123 0.3801 0.3337 0.060 Uiso 1 1 calc R A .
H29B H 1.2577 0.4602 0.3533 0.060 Uiso 1 1 calc R . .
H29C H 1.3041 0.4330 0.2695 0.060 Uiso 1 1 calc R . .
C30 C 0.8185(3) 0.5931(3) 0.23743(18) 0.0363(7) Uani 1 1 d . A .
C31 C 0.8270(4) 0.6732(3) 0.2921(2) 0.0417(8) Uani 1 1 d . . .
H31A H 0.7779 0.7493 0.2723 0.063 Uiso 1 1 calc R A .
H31B H 0.9249 0.6629 0.2981 0.063 Uiso 1 1 calc R . .
H31C H 0.7836 0.6579 0.3403 0.063 Uiso 1 1 calc R . .
C32 C 0.6648(4) 0.6148(3) 0.2266(2) 0.0505(9) Uani 1 1 d . . .
H32A H 0.6197 0.6917 0.2070 0.076 Uiso 1 1 calc R A .
H32B H 0.6190 0.6006 0.2743 0.076 Uiso 1 1 calc R . .
H32C H 0.6570 0.5661 0.1915 0.076 Uiso 1 1 calc R . .
C33 C 0.8880(4) 0.6167(3) 0.1627(2) 0.0492(9) Uani 1 1 d . . .
H33A H 0.8396 0.6929 0.1427 0.074 Uiso 1 1 calc R A .
H33B H 0.8833 0.5663 0.1280 0.074 Uiso 1 1 calc R . .
H33C H 0.9857 0.6061 0.1694 0.074 Uiso 1 1 calc R . .
C34 C 0.7541(3) 0.2000(2) 0.42381(15) 0.0260(6) Uani 1 1 d . A .
H34A H 0.7217 0.1532 0.4627 0.031 Uiso 1 1 calc R . .
H34B H 0.6707 0.2528 0.3994 0.031 Uiso 1 1 calc R . .
C35 C 0.8225(3) 0.2643(2) 0.46093(15) 0.0270(6) Uani 1 1 d . . .
C36 C 0.7672(3) 0.3785(3) 0.45871(17) 0.0346(7) Uani 1 1 d . A .
H36 H 0.6884 0.4180 0.4302 0.041 Uiso 1 1 calc R . .
C37 C 0.8251(4) 0.4354(3) 0.49734(18) 0.0386(7) Uani 1 1 d . . .
H37 H 0.7879 0.5135 0.4942 0.046 Uiso 1 1 calc R A .
C38 C 0.9377(3) 0.3782(3) 0.54065(17) 0.0359(7) Uani 1 1 d . A .
H38 H 0.9769 0.4173 0.5676 0.043 Uiso 1 1 calc R . .
C39 C 0.9936(3) 0.2640(2) 0.54488(16) 0.0298(6) Uani 1 1 d . . .
H39 H 1.0704 0.2249 0.5749 0.036 Uiso 1 1 calc R A .
C40 C 0.9363(3) 0.2077(2) 0.50503(15) 0.0244(5) Uani 1 1 d . A .
C1' C 1.4135(13) -0.1079(11) 0.3897(6) 0.043(3) Uani 0.40 1 d PD A 2
H1' H 1.4168 -0.0815 0.3359 0.051 Uiso 0.40 1 calc PR A 2
C2' C 1.456(5) -0.2323(16) 0.399(3) 0.049(5) Uani 0.40 1 d PDU A 2
H2'1 H 1.4683 -0.2593 0.4510 0.073 Uiso 0.40 1 calc PR A 2
H2'2 H 1.5431 -0.2646 0.3699 0.073 Uiso 0.40 1 calc PR A 2
H2'3 H 1.3825 -0.2535 0.3803 0.073 Uiso 0.40 1 calc PR A 2
C3' C 1.5027(9) -0.0643(8) 0.4315(7) 0.056(3) Uani 0.40 1 d PD A 2
H3'1 H 1.4757 0.0155 0.4195 0.083 Uiso 0.40 1 calc PR A 2
H3'2 H 1.6012 -0.0997 0.4168 0.083 Uiso 0.40 1 calc PR A 2
H3'3 H 1.4885 -0.0807 0.4850 0.083 Uiso 0.40 1 calc PR A 2
C15' C 0.7361(12) 0.0490(10) 0.0330(5) 0.062(3) Uani 0.40 1 d PD A 2
H15D H 0.6729 0.0648 -0.0076 0.094 Uiso 0.40 1 calc PR A 2
H15E H 0.8297 0.0028 0.0168 0.094 Uiso 0.40 1 calc PR A 2
H15F H 0.7392 0.1182 0.0472 0.094 Uiso 0.40 1 calc PR A 2
C16' C 0.6707(14) -0.1182(8) 0.0739(7) 0.073(4) Uani 0.40 1 d PD A 2
H16D H 0.6354 -0.1565 0.1162 0.110 Uiso 0.40 1 calc PR A 2
H16E H 0.7623 -0.1667 0.0566 0.110 Uiso 0.40 1 calc PR A 2
H16F H 0.6059 -0.0983 0.0337 0.110 Uiso 0.40 1 calc PR A 2
C17' C 0.5313(9) 0.0602(11) 0.1201(6) 0.070(3) Uani 0.40 1 d PD A 2
H17D H 0.4968 0.0216 0.1626 0.104 Uiso 0.40 1 calc PR A 2
H17E H 0.4725 0.0715 0.0781 0.104 Uiso 0.40 1 calc PR A 2
H17F H 0.5284 0.1316 0.1333 0.104 Uiso 0.40 1 calc PR A 2

loop_
_atom_site_aniso_label
_atom_site_aniso_U_11
_atom_site_aniso_U_22
_atom_site_aniso_U_33
_atom_site_aniso_U_23
_atom_site_aniso_U_13
_atom_site_aniso_U_12
Zr1 0.01930(14) 0.02795(15) 0.02194(15) -0.00426(10) -0.00054(9) -0.01002(10)
O1 0.0195(9) 0.0358(11) 0.0337(11) -0.0024(8) 0.0003(8) -0.0105(8)
O2 0.0224(9) 0.0309(10) 0.0270(10) -0.0073(8) 0.0003(7) -0.0101(8)
O3 0.0230(9) 0.0284(10) 0.0272(10) -0.0011(8) -0.0014(7) -0.0101(8)
O4 0.0224(9) 0.0262(10) 0.0233(9) -0.0035(7) -0.0016(7) -0.0099(8)
N1 0.0206(11) 0.0312(12) 0.0220(11) -0.0057(9) 0.0014(8) -0.0117(9)
C1 0.017(3) 0.041(4) 0.048(5) -0.006(4) 0.006(4) -0.007(2)
C2 0.033(4) 0.047(4) 0.049(7) -0.011(4) 0.009(4) -0.005(4)
C3 0.029(3) 0.048(4) 0.073(5) 0.002(3) 0.009(3) -0.013(3)
C4 0.0265(14) 0.0298(14) 0.0244(13) -0.0041(11) -0.0026(10) -0.0141(11)
C5 0.0258(14) 0.0326(15) 0.0251(14) -0.0061(11) 0.0005(10) -0.0145(12)
C6 0.0223(13) 0.0332(15) 0.0306(15) -0.0075(12) -0.0014(11) -0.0101(11)
C7 0.0342(16) 0.0377(16) 0.0270(15) -0.0055(12) -0.0050(12) -0.0146(13)
C8 0.0369(16) 0.0391(16) 0.0252(14) -0.0119(12) 0.0011(12) -0.0139(13)
C9 0.0278(14) 0.0332(15) 0.0264(14) -0.0065(11) 0.0015(11) -0.0121(12)
C10 0.0288(15) 0.0400(17) 0.0331(16) -0.0119(13) 0.0055(12) -0.0110(13)
C11 0.0286(16) 0.0396(18) 0.050(2) -0.0109(15) 0.0030(14) -0.0086(13)
C12 0.0323(16) 0.051(2) 0.0422(19) -0.0105(15) 0.0096(14) -0.0152(15)
C13 0.0403(19) 0.067(2) 0.043(2) -0.0259(18) 0.0078(15) -0.0108(17)
C14 0.0406(18) 0.0447(18) 0.0288(16) -0.0075(13) -0.0104(13) -0.0116(14)
C15 0.041(3) 0.064(4) 0.022(3) -0.007(2) -0.012(2) -0.008(3)
C16 0.032(3) 0.063(4) 0.038(3) -0.001(3) -0.015(2) -0.020(3)
C17 0.058(4) 0.046(3) 0.035(3) 0.000(2) -0.016(3) -0.012(3)
C18 0.0178(12) 0.0323(15) 0.0290(14) -0.0070(11) -0.0010(10) -0.0091(11)
C19 0.0252(14) 0.0344(15) 0.0250(14) -0.0007(11) -0.0049(11) -0.0111(12)
C20 0.0244(13) 0.0331(15) 0.0232(13) -0.0045(11) 0.0006(10) -0.0105(11)
C21 0.0249(13) 0.0268(14) 0.0229(13) -0.0037(10) 0.0009(10) -0.0068(11)
C22 0.0219(13) 0.0310(14) 0.0285(14) -0.0051(11) 0.0015(11) -0.0086(11)
C23 0.0290(15) 0.0319(15) 0.0338(16) -0.0044(12) 0.0026(12) -0.0130(12)
C24 0.0250(14) 0.0322(15) 0.0307(15) -0.0027(12) 0.0025(11) -0.0087(12)
C25 0.0216(13) 0.0360(16) 0.0294(15) -0.0025(12) -0.0022(11) -0.0083(12)
C26 0.0226(14) 0.0301(15) 0.0412(17) -0.0042(12) -0.0032(12) -0.0110(12)
C27 0.0244(15) 0.0443(19) 0.054(2) -0.0082(15) 0.0022(14) -0.0110(14)
C28 0.0331(16) 0.0454(18) 0.0409(18) -0.0019(14) -0.0093(13) -0.0180(14)
C29 0.0256(15) 0.0370(17) 0.058(2) -0.0016(15) -0.0029(14) -0.0138(13)
C30 0.0290(15) 0.0331(16) 0.0431(18) -0.0018(13) -0.0020(13) -0.0068(13)
C31 0.0362(17) 0.0352(17) 0.051(2) -0.0083(14) 0.0026(14) -0.0082(14)
C32 0.0348(18) 0.0388(19) 0.074(3) 0.0029(17) -0.0158(17) -0.0073(15)
C33 0.060(2) 0.0395(19) 0.042(2) 0.0023(15) 0.0004(17) -0.0119(17)
C34 0.0196(13) 0.0307(14) 0.0269(14) -0.0088(11) -0.0007(10) -0.0058(11)
C35 0.0257(14) 0.0315(14) 0.0252(14) -0.0063(11) 0.0001(11) -0.0108(11)
C36 0.0362(16) 0.0328(16) 0.0322(16) -0.0071(12) -0.0029(12) -0.0073(13)
C37 0.0502(19) 0.0296(16) 0.0380(17) -0.0095(13) -0.0016(14) -0.0144(14)
C38 0.0458(18) 0.0352(16) 0.0334(16) -0.0110(13) 0.0001(13) -0.0202(14)
C39 0.0326(15) 0.0348(15) 0.0263(14) -0.0042(12) 0.0000(11) -0.0170(13)
C40 0.0261(13) 0.0271(14) 0.0219(13) -0.0048(10) 0.0027(10) -0.0117(11)
C1' 0.030(5) 0.056(6) 0.034(6) 0.012(6) 0.005(5) -0.011(4)
C2' 0.030(5) 0.052(6) 0.058(10) -0.008(6) 0.011(6) -0.010(5)
C3' 0.021(4) 0.051(6) 0.094(9) 0.021(6) -0.015(5) -0.018(4)
C15' 0.066(7) 0.073(7) 0.041(5) 0.001(5) -0.014(5) -0.013(6)
C16' 0.087(8) 0.062(7) 0.073(8) -0.029(6) -0.049(7) -0.010(6)
C17' 0.047(6) 0.107(10) 0.049(6) -0.023(6) -0.018(5) -0.010(6)

loop_
_atom_type_symbol
_atom_type_description
_atom_type_scat_dispersion_real
_atom_type_scat_dispersion_imag
_atom_type_scat_source
C C 0.0033 0.0016 'International Tables Vol C Tables 4.2.6.8 and 6.1.1.4'
H H 0.0000 0.0000 'International Tables Vol C Tables 4.2.6.8 and 6.1.1.4'
O O 0.0106 0.0060 'International Tables Vol C Tables 4.2.6.8 and 6.1.1.4'
N N 0.0061 0.0033 'International Tables Vol C Tables 4.2.6.8 and 6.1.1.4'
Zr Zr -2.9673 0.5597 'International Tables Vol C Tables 4.2.6.8 and 6.1.1.4'

loop_
_geom_angle_atom_site_label_1
_geom_angle_atom_site_label_2
_geom_angle_atom_site_label_3
_geom_angle
_geom_angle_site_symmetry_1
_geom_angle_site_symmetry_3
O1 Zr1 O2 98.25(8) . .
O1 Zr1 O3 93.95(8) . .
O2 Zr1 O3 105.94(8) . .
O1 Zr1 O4 106.77(8) . .
O2 Zr1 O4 146.31(7) . .
O3 Zr1 O4 94.65(7) . .
O1 Zr1 O4 94.25(7) . 2_756
O2 Zr1 O4 89.45(7) . 2_756
O3 Zr1 O4 161.31(7) . 2_756
O4 Zr1 O4 66.89(8) . 2_756
O1 Zr1 N1 170.12(8) . .
O2 Zr1 N1 78.81(7) . .
O3 Zr1 N1 77.98(7) . .
O4 Zr1 N1 79.82(7) . .
O4 Zr1 N1 95.14(7) 2_756 .
C1' O1 Zr1 149.7(5) . .
C1 O1 Zr1 173.6(4) . .
C4 O2 Zr1 143.77(17) . .
C21 O3 Zr1 144.84(17) . .
C40 O4 Zr1 119.82(15) . .
C40 O4 Zr1 122.31(15) . 2_756
Zr1 O4 Zr1 113.11(8) . 2_756
C34 N1 C19 109.9(2) . .
C34 N1 C18 106.34(19) . .
C19 N1 C18 108.2(2) . .
C34 N1 Zr1 115.02(16) . .
C19 N1 Zr1 110.85(15) . .
C18 N1 Zr1 106.20(15) . .
O1 C1 C3 110.9(6) . .
O1 C1 C2 111.2(13) . .
C3 C1 C2 113.4(12) . .
O1 C1 H1 107.0 . .
C3 C1 H1 107.0 . .
C2 C1 H1 107.0 . .
C1 C2 H2A 109.5 . .
C1 C2 H2B 109.5 . .
H2A C2 H2B 109.5 . .
C1 C2 H2C 109.5 . .
H2A C2 H2C 109.5 . .
H2B C2 H2C 109.5 . .
C1 C3 H3A 109.5 . .
C1 C3 H3B 109.5 . .
H3A C3 H3B 109.5 . .
C1 C3 H3C 109.5 . .
H3A C3 H3C 109.5 . .
H3B C3 H3C 109.5 . .
O2 C4 C5 117.4(2) . .
O2 C4 C9 121.8(2) . .
C5 C4 C9 120.7(2) . .
C6 C5 C4 120.1(3) . .
C6 C5 C18 119.6(2) . .
C4 C5 C18 120.1(2) . .
C5 C6 C7 121.2(3) . .
C5 C6 H6 119.4 . .
C7 C6 H6 119.4 . .
C6 C7 C8 117.1(3) . .
C6 C7 C14 120.3(3) . .
C8 C7 C14 122.5(3) . .
C7 C8 C9 124.2(3) . .
C7 C8 H8 117.9 . .
C9 C8 H8 117.9 . .
C8 C9 C4 116.6(3) . .
C8 C9 C10 121.7(3) . .
C4 C9 C10 121.7(3) . .
C13 C10 C11 107.1(3) . .
C13 C10 C9 112.3(3) . .
C11 C10 C9 109.5(2) . .
C13 C10 C12 108.2(3) . .
C11 C10 C12 109.6(3) . .
C9 C10 C12 110.1(3) . .
C10 C11 H11A 109.5 . .
C10 C11 H11B 109.5 . .
H11A C11 H11B 109.5 . .
C10 C11 H11C 109.5 . .
H11A C11 H11C 109.5 . .
H11B C11 H11C 109.5 . .
C10 C12 H12A 109.5 . .
C10 C12 H12B 109.5 . .
H12A C12 H12B 109.5 . .
C10 C12 H12C 109.5 . .
H12A C12 H12C 109.5 . .
H12B C12 H12C 109.5 . .
C10 C13 H13A 109.5 . .
C10 C13 H13B 109.5 . .
H13A C13 H13B 109.5 . .
C10 C13 H13C 109.5 . .
H13A C13 H13C 109.5 . .
H13B C13 H13C 109.5 . .
C15' C14 C16 141.7(5) . .
C15' C14 C7 109.8(5) . .
C16 C14 C7 108.5(3) . .
C15' C14 C17 56.7(5) . .
C16 C14 C17 110.7(4) . .
C7 C14 C17 108.0(3) . .
C15' C14 C15 53.4(5) . .
C16 C14 C15 111.0(4) . .
C7 C14 C15 111.3(3) . .
C17 C14 C15 107.4(4) . .
C15' C14 C17' 109.0(7) . .
C16 C14 C17' 54.1(6) . .
C7 C14 C17' 113.3(4) . .
C17 C14 C17' 57.8(6) . .
C15 C14 C17' 135.4(5) . .
C15' C14 C16' 109.3(7) . .
C16 C14 C16' 54.5(6) . .
C7 C14 C16' 111.7(4) . .
C17 C14 C16' 140.3(5) . .
C15 C14 C16' 59.1(6) . .
C17' C14 C16' 103.4(7) . .
C14 C15 H15A 109.5 . .
C14 C15 H15B 109.5 . .
H15A C15 H15B 109.5 . .
C14 C15 H15C 109.5 . .
H15A C15 H15C 109.5 . .
H15B C15 H15C 109.5 . .
C14 C16 H16A 109.5 . .
C14 C16 H16B 109.5 . .
H16A C16 H16B 109.5 . .
C14 C16 H16C 109.5 . .
H16A C16 H16C 109.5 . .
H16B C16 H16C 109.5 . .
C14 C17 H17A 109.5 . .
C14 C17 H17B 109.5 . .
H17A C17 H17B 109.5 . .
C14 C17 H17C 109.5 . .
H17A C17 H17C 109.5 . .
H17B C17 H17C 109.5 . .
C5 C18 N1 113.0(2) . .
C5 C18 H18A 109.0 . .
N1 C18 H18A 109.0 . .
C5 C18 H18B 109.0 . .
N1 C18 H18B 109.0 . .
H18A C18 H18B 107.8 . .
C20 C19 N1 115.1(2) . .
C20 C19 H19A 108.5 . .
N1 C19 H19A 108.5 . .
C20 C19 H19B 108.5 . .
N1 C19 H19B 108.5 . .
H19A C19 H19B 107.5 . .
C25 C20 C21 120.3(3) . .
C25 C20 C19 119.9(2) . .
C21 C20 C19 119.7(2) . .
O3 C21 C22 122.4(2) . .
O3 C21 C20 117.6(2) . .
C22 C21 C20 120.0(3) . .
C23 C22 C21 117.2(3) . .
C23 C22 C26 121.2(3) . .
C21 C22 C26 121.5(2) . .
C24 C23 C22 124.1(3) . .
C24 C23 H23 117.9 . .
C22 C23 H23 117.9 . .
C25 C24 C23 117.0(3) . .
C25 C24 C30 122.6(3) . .
C23 C24 C30 120.3(3) . .
C24 C25 C20 121.3(3) . .
C24 C25 H25 119.4 . .
C20 C25 H25 119.4 . .
C28 C26 C27 110.8(3) . .
C28 C26 C22 110.4(2) . .
C27 C26 C22 108.9(2) . .
C28 C26 C29 107.3(3) . .
C27 C26 C29 107.4(3) . .
C22 C26 C29 112.1(2) . .
C26 C27 H27A 109.5 . .
C26 C27 H27B 109.5 . .
H27A C27 H27B 109.5 . .
C26 C27 H27C 109.5 . .
H27A C27 H27C 109.5 . .
H27B C27 H27C 109.5 . .
C26 C28 H28A 109.5 . .
C26 C28 H28B 109.5 . .
H28A C28 H28B 109.5 . .
C26 C28 H28C 109.5 . .
H28A C28 H28C 109.5 . .
H28B C28 H28C 109.5 . .
C26 C29 H29A 109.5 . .
C26 C29 H29B 109.5 . .
H29A C29 H29B 109.5 . .
C26 C29 H29C 109.5 . .
H29A C29 H29C 109.5 . .
H29B C29 H29C 109.5 . .
C32 C30 C33 108.8(3) . .
C32 C30 C24 112.0(3) . .
C33 C30 C24 109.1(3) . .
C32 C30 C31 108.1(3) . .
C33 C30 C31 109.1(3) . .
C24 C30 C31 109.6(3) . .
C30 C31 H31A 109.5 . .
C30 C31 H31B 109.5 . .
H31A C31 H31B 109.5 . .
C30 C31 H31C 109.5 . .
H31A C31 H31C 109.5 . .
H31B C31 H31C 109.5 . .
C30 C32 H32A 109.5 . .
C30 C32 H32B 109.5 . .
H32A C32 H32B 109.5 . .
C30 C32 H32C 109.5 . .
H32A C32 H32C 109.5 . .
H32B C32 H32C 109.5 . .
C30 C33 H33A 109.5 . .
C30 C33 H33B 109.5 . .
H33A C33 H33B 109.5 . .
C30 C33 H33C 109.5 . .
H33A C33 H33C 109.5 . .
H33B C33 H33C 109.5 . .
N1 C34 C35 115.6(2) . .
N1 C34 H34A 108.4 . .
C35 C34 H34A 108.4 . .
N1 C34 H34B 108.4 . .
C35 C34 H34B 108.4 . .
H34A C34 H34B 107.4 . .
C36 C35 C40 118.4(3) . .
C36 C35 C34 121.7(3) . .
C40 C35 C34 119.5(2) . .
C37 C36 C35 121.0(3) . .
C37 C36 H36 119.5 . .
C35 C36 H36 119.5 . .
C36 C37 C38 119.8(3) . .
C36 C37 H37 120.1 . .
C38 C37 H37 120.1 . .
C37 C38 C39 120.4(3) . .
C37 C38 H38 119.8 . .
C39 C38 H38 119.8 . .
C40 C39 C38 119.4(3) . .
C40 C39 H39 120.3 . .
C38 C39 H39 120.3 . .
C39 C40 O4 120.6(2) . .
C39 C40 C35 120.9(3) . .
O4 C40 C35 118.5(2) . .
O1 C1' C2' 108.5(19) . .
O1 C1' C3' 105.8(9) . .
C2' C1' C3' 114(2) . .
O1 C1' H1' 109.5 . .
C2' C1' H1' 109.5 . .
C3' C1' H1' 109.5 . .
C1' C2' H2'1 109.5 . .
C1' C2' H2'2 109.5 . .
H2'1 C2' H2'2 109.5 . .
C1' C2' H2'3 109.5 . .
H2'1 C2' H2'3 109.5 . .
H2'2 C2' H2'3 109.5 . .
C1' C3' H3'1 109.5 . .
C1' C3' H3'2 109.5 . .
H3'1 C3' H3'2 109.5 . .
C1' C3' H3'3 109.5 . .
H3'1 C3' H3'3 109.5 . .
H3'2 C3' H3'3 109.5 . .
C14 C15' H15D 109.5 . .
C14 C15' H15E 109.5 . .
H15D C15' H15E 109.5 . .
C14 C15' H15F 109.5 . .
H15D C15' H15F 109.5 . .
H15E C15' H15F 109.5 . .
C14 C16' H16D 109.5 . .
C14 C16' H16E 109.5 . .
H16D C16' H16E 109.5 . .
C14 C16' H16F 109.5 . .
H16D C16' H16F 109.5 . .
H16E C16' H16F 109.5 . .
C14 C17' H17D 109.5 . .
C14 C17' H17E 109.5 . .
H17D C17' H17E 109.5 . .
C14 C17' H17F 109.5 . .
H17D C17' H17F 109.5 . .
H17E C17' H17F 109.5 . .

loop_
_geom_bond_atom_site_label_1
_geom_bond_atom_site_label_2
_geom_bond_distance
_geom_bond_site_symmetry_2
Zr1 O1 1.9295(19) .
Zr1 O2 1.9813(19) .
Zr1 O3 2.0063(19) .
Zr1 O4 2.1822(18) .
Zr1 O4 2.2488(18) 2_756
Zr1 N1 2.450(2) .
O1 C1' 1.429(13) .
O1 C1 1.428(8) .
O2 C4 1.362(3) .
O3 C21 1.355(3) .
O4 C40 1.385(3) .
O4 Zr1 2.2488(18) 2_756
N1 C34 1.494(3) .
N1 C19 1.500(4) .
N1 C18 1.509(3) .
C1 C3 1.503(8) .
C1 C2 1.514(11) .
C1 H1 1.0000 .
C2 H2A 0.9800 .
C2 H2B 0.9800 .
C2 H2C 0.9800 .
C3 H3A 0.9800 .
C3 H3B 0.9800 .
C3 H3C 0.9800 .
C4 C5 1.395(4) .
C4 C9 1.411(4) .
C5 C6 1.393(4) .
C5 C18 1.507(4) .
C6 C7 1.394(4) .
C6 H6 0.9500 .
C7 C8 1.394(4) .
C7 C14 1.532(4) .
C8 C9 1.398(4) .
C8 H8 0.9500 .
C9 C10 1.543(4) .
C10 C13 1.531(4) .
C10 C11 1.541(5) .
C10 C12 1.546(4) .
C11 H11A 0.9800 .
C11 H11B 0.9800 .
C11 H11C 0.9800 .
C12 H12A 0.9800 .
C12 H12B 0.9800 .
C12 H12C 0.9800 .
C13 H13A 0.9800 .
C13 H13B 0.9800 .
C13 H13C 0.9800 .
C14 C15' 1.501(9) .
C14 C16 1.504(6) .
C14 C17 1.550(6) .
C14 C15 1.551(6) .
C14 C17' 1.561(9) .
C14 C16' 1.581(9) .
C15 H15A 0.9800 .
C15 H15B 0.9800 .
C15 H15C 0.9800 .
C16 H16A 0.9800 .
C16 H16B 0.9800 .
C16 H16C 0.9800 .
C17 H17A 0.9800 .
C17 H17B 0.9800 .
C17 H17C 0.9800 .
C18 H18A 0.9900 .
C18 H18B 0.9900 .
C19 C20 1.491(4) .
C19 H19A 0.9900 .
C19 H19B 0.9900 .
C20 C25 1.402(4) .
C20 C21 1.406(4) .
C21 C22 1.405(4) .
C22 C23 1.402(4) .
C22 C26 1.541(4) .
C23 C24 1.398(4) .
C23 H23 0.9500 .
C24 C25 1.386(4) .
C24 C30 1.530(4) .
C25 H25 0.9500 .
C26 C28 1.528(4) .
C26 C27 1.533(4) .
C26 C29 1.544(4) .
C27 H27A 0.9800 .
C27 H27B 0.9800 .
C27 H27C 0.9800 .
C28 H28A 0.9800 .
C28 H28B 0.9800 .
C28 H28C 0.9800 .
C29 H29A 0.9800 .
C29 H29B 0.9800 .
C29 H29C 0.9800 .
C30 C32 1.528(5) .
C30 C33 1.530(5) .
C30 C31 1.555(5) .
C31 H31A 0.9800 .
C31 H31B 0.9800 .
C31 H31C 0.9800 .
C32 H32A 0.9800 .
C32 H32B 0.9800 .
C32 H32C 0.9800 .
C33 H33A 0.9800 .
C33 H33B 0.9800 .
C33 H33C 0.9800 .
C34 C35 1.513(4) .
C34 H34A 0.9900 .
C34 H34B 0.9900 .
C35 C36 1.392(4) .
C35 C40 1.401(4) .
C36 C37 1.381(4) .
C36 H36 0.9500 .
C37 C38 1.385(5) .
C37 H37 0.9500 .
C38 C39 1.389(4) .
C38 H38 0.9500 .
C39 C40 1.385(4) .
C39 H39 0.9500 .
C1' C2' 1.517(14) .
C1' C3' 1.528(12) .
C1' H1' 1.0000 .
C2' H2'1 0.9800 .
C2' H2'2 0.9800 .
C2' H2'3 0.9800 .
C3' H3'1 0.9800 .
C3' H3'2 0.9800 .
C3' H3'3 0.9800 .
C15' H15D 0.9800 .
C15' H15E 0.9800 .
C15' H15F 0.9800 .
C16' H16D 0.9800 .
C16' H16E 0.9800 .
C16' H16F 0.9800 .
C17' H17D 0.9800 .
C17' H17E 0.9800 .
C17' H17F 0.9800 .

loop_
_geom_torsion_atom_site_label_1
_geom_torsion_atom_site_label_2
_geom_torsion_atom_site_label_3
_geom_torsion_atom_site_label_4
_geom_torsion
_geom_torsion_site_symmetry_1
_geom_torsion_site_symmetry_4
O2 Zr1 O1 C1' 47.8(11) . .
O3 Zr1 O1 C1' -59.0(11) . .
O4 Zr1 O1 C1' -155.1(11) . .
O4 Zr1 O1 C1' 137.8(11) 2_756 .
O1 Zr1 O2 C4 -163.9(3) . .
O3 Zr1 O2 C4 -67.3(3) . .
O4 Zr1 O2 C4 58.2(3) . .
O4 Zr1 O2 C4 101.9(3) 2_756 .
N1 Zr1 O2 C4 6.6(3) . .
O1 Zr1 O3 C21 -171.8(3) . .
O2 Zr1 O3 C21 88.4(3) . .
O4 Zr1 O3 C21 -64.6(3) . .
O4 Zr1 O3 C21 -56.0(4) 2_756 .
N1 Zr1 O3 C21 13.9(3) . .
O1 Zr1 O4 C40 116.43(18) . .
O2 Zr1 O4 C40 -107.3(2) . .
O3 Zr1 O4 C40 20.88(18) . .
O4 Zr1 O4 C40 -156.1(2) 2_756 .
N1 Zr1 O4 C40 -56.00(17) . .
O1 Zr1 O4 Zr1 -87.45(9) . 2_756
O2 Zr1 O4 Zr1 48.78(17) . 2_756
O3 Zr1 O4 Zr1 177.00(8) . 2_756
O4 Zr1 O4 Zr1 0.0 2_756 2_756
N1 Zr1 O4 Zr1 100.11(9) . 2_756
O2 Zr1 N1 C34 157.14(18) . .
O3 Zr1 N1 C34 -93.69(18) . .
O4 Zr1 N1 C34 3.34(17) . .
O4 Zr1 N1 C34 68.73(18) 2_756 .
O2 Zr1 N1 C19 -77.43(17) . .
O3 Zr1 N1 C19 31.74(16) . .
O4 Zr1 N1 C19 128.77(17) . .
O4 Zr1 N1 C19 -165.84(16) 2_756 .
O2 Zr1 N1 C18 39.83(15) . .
O3 Zr1 N1 C18 149.00(17) . .
O4 Zr1 N1 C18 -113.97(16) . .
O4 Zr1 N1 C18 -48.59(16) 2_756 .
C1' O1 C1 C3 40.2(15) . .
C1' O1 C1 C2 -87(2) . .
Zr1 O2 C4 C5 -28.0(4) . .
Zr1 O2 C4 C9 148.2(2) . .
O2 C4 C5 C6 172.3(2) . .
C9 C4 C5 C6 -4.0(4) . .
O2 C4 C5 C18 -2.0(4) . .
C9 C4 C5 C18 -178.2(3) . .
C4 C5 C6 C7 0.3(4) . .
C18 C5 C6 C7 174.5(3) . .
C5 C6 C7 C8 2.8(4) . .
C5 C6 C7 C14 -174.6(3) . .
C6 C7 C8 C9 -2.2(5) . .
C14 C7 C8 C9 175.0(3) . .
C7 C8 C9 C4 -1.3(5) . .
C7 C8 C9 C10 -179.8(3) . .
O2 C4 C9 C8 -171.7(3) . .
C5 C4 C9 C8 4.4(4) . .
O2 C4 C9 C10 6.8(4) . .
C5 C4 C9 C10 -177.1(3) . .
C8 C9 C10 C13 -5.0(4) . .
C4 C9 C10 C13 176.6(3) . .
C8 C9 C10 C11 -123.8(3) . .
C4 C9 C10 C11 57.7(4) . .
C8 C9 C10 C12 115.6(3) . .
C4 C9 C10 C12 -62.8(4) . .
C6 C7 C14 C15' 118.5(6) . .
C8 C7 C14 C15' -58.7(6) . .
C6 C7 C14 C16 -61.7(4) . .
C8 C7 C14 C16 121.1(4) . .
C6 C7 C14 C17 58.3(4) . .
C8 C7 C14 C17 -118.9(4) . .
C6 C7 C14 C15 175.9(4) . .
C8 C7 C14 C15 -1.3(5) . .
C6 C7 C14 C17' -3.6(7) . .
C8 C7 C14 C17' 179.1(6) . .
C6 C7 C14 C16' -120.0(7) . .
C8 C7 C14 C16' 62.8(7) . .
C6 C5 C18 N1 -117.8(3) . .
C4 C5 C18 N1 56.5(3) . .
C34 N1 C18 C5 163.7(2) . .
C19 N1 C18 C5 45.8(3) . .
Zr1 N1 C18 C5 -73.3(2) . .
C34 N1 C19 C20 61.3(3) . .
C18 N1 C19 C20 177.0(2) . .
Zr1 N1 C19 C20 -66.9(3) . .
N1 C19 C20 C25 -127.4(3) . .
N1 C19 C20 C21 57.1(3) . .
Zr1 O3 C21 C22 152.3(2) . .
Zr1 O3 C21 C20 -28.9(4) . .
C25 C20 C21 O3 176.6(2) . .
C19 C20 C21 O3 -7.8(4) . .
C25 C20 C21 C22 -4.5(4) . .
C19 C20 C21 C22 171.1(3) . .
O3 C21 C22 C23 -177.2(2) . .
C20 C21 C22 C23 4.0(4) . .
O3 C21 C22 C26 6.0(4) . .
C20 C21 C22 C26 -172.8(3) . .
C21 C22 C23 C24 -0.7(4) . .
C26 C22 C23 C24 176.2(3) . .
C22 C23 C24 C25 -2.2(4) . .
C22 C23 C24 C30 -178.7(3) . .
C23 C24 C25 C20 1.8(4) . .
C30 C24 C25 C20 178.2(3) . .
C21 C20 C25 C24 1.5(4) . .
C19 C20 C25 C24 -174.0(3) . .
C23 C22 C26 C28 121.2(3) . .
C21 C22 C26 C28 -62.1(3) . .
C23 C22 C26 C27 -117.1(3) . .
C21 C22 C26 C27 59.6(4) . .
C23 C22 C26 C29 1.7(4) . .
C21 C22 C26 C29 178.4(3) . .
C25 C24 C30 C32 11.0(4) . .
C23 C24 C30 C32 -172.7(3) . .
C25 C24 C30 C33 -109.5(3) . .
C23 C24 C30 C33 66.8(4) . .
C25 C24 C30 C31 131.1(3) . .
C23 C24 C30 C31 -52.6(4) . .
C19 N1 C34 C35 -80.0(3) . .
C18 N1 C34 C35 163.2(2) . .
Zr1 N1 C34 C35 46.0(3) . .
N1 C34 C35 C36 122.8(3) . .
N1 C34 C35 C40 -63.7(3) . .
C40 C35 C36 C37 1.8(4) . .
C34 C35 C36 C37 175.3(3) . .
C35 C36 C37 C38 -1.7(5) . .
C36 C37 C38 C39 0.6(5) . .
C37 C38 C39 C40 0.4(5) . .
C38 C39 C40 O4 179.0(3) . .
C38 C39 C40 C35 -0.4(4) . .
Zr1 O4 C40 C39 -118.0(2) . .
Zr1 O4 C40 C39 88.2(3) 2_756 .
Zr1 O4 C40 C35 61.4(3) . .
Zr1 O4 C40 C35 -92.5(3) 2_756 .
C36 C35 C40 C39 -0.7(4) . .
C34 C35 C40 C39 -174.4(2) . .
C36 C35 C40 O4 179.9(2) . .
C34 C35 C40 O4 6.3(4) . .
C1 O1 C1' C2' 67(2) . .
Zr1 O1 C1' C2' -108(2) . .
C1 O1 C1' C3' -56.0(14) . .
Zr1 O1 C1' C3' 129.8(8) . .

loop_
_platon_squeeze_void_nr
_platon_squeeze_void_average_x
_platon_squeeze_void_average_y
_platon_squeeze_void_average_z
_platon_squeeze_void_volume
_platon_squeeze_void_count_electrons
_platon_squeeze_void_content
1 -0.159 0.500 0.000 485 100 ' '
2 0.440 0.534 0.396 12 2 ' '
3 0.559 0.466 0.604 12 2 ' '
